data_7004780
loop_
_publ_author_name
'Ok, Kang Min'
'O'Hare, Dermot'

_publ_section_title
;
 Synthesis, structure, and characterization of a new thorium--organic
 framework material, Th3F5[(C10H14)(CH2CO2)2]3(NO3)
;
_journal_issue 41
_journal_name_full 'Dalton Transactions'
_journal_page_first 5560
_journal_page_last 5562
_journal_paper_doi 10.1039/b812629a
_journal_year 2008
_chemical_formula_sum 'C42 H54 F5 N O15 Th3'
_chemical_formula_weight 1603.98
_chemical_name_common 'Thorium-1,3-adamantanediacetate oxyfluoride mononitrate'
_chemical_name_systematic
;
Thorium-1,3-adamantanediacetate oxyfluoride mononitrate
;
_space_group_IT_number 205
_symmetry_cell_setting cubic
_symmetry_space_group_name_Hall '-P 2ac 2ab 3'
_symmetry_space_group_name_H-M 'P a -3'
_atom_sites_solution_primary direct
_atom_sites_solution_secondary difmap
_cell_angle_alpha 90
_cell_angle_beta 90
_cell_angle_gamma 90
_cell_formula_units_Z 8
_cell_length_a 21.247(3)
_cell_length_b 21.247(3)
_cell_length_c 21.247(3)
_cell_measurement_temperature 150.0(2)
_cell_volume 9592(2)
_computing_structure_refinement 'SHELXL-97 (Sheldrick, 1997)'
_diffrn_ambient_temperature 150.0(2)
_diffrn_measured_fraction_theta_full 0.993
_diffrn_measured_fraction_theta_max 0.993
_diffrn_measurement_device_type KappaCCD
_diffrn_measurement_method CCD
_diffrn_radiation_monochromator graphite
_diffrn_radiation_type MoK\a
_diffrn_radiation_wavelength 0.71073
_diffrn_reflns_av_R_equivalents 0.0996
_diffrn_reflns_av_unetI/netI 0.1373
_diffrn_reflns_limit_h_max 19
_diffrn_reflns_limit_h_min -19
_diffrn_reflns_limit_k_max 27
_diffrn_reflns_limit_k_min -27
_diffrn_reflns_limit_l_max 18
_diffrn_reflns_limit_l_min -19
_diffrn_reflns_number 6978
_diffrn_reflns_theta_full 27.48
_diffrn_reflns_theta_max 27.48
_diffrn_reflns_theta_min 5.17
_exptl_absorpt_coefficient_mu 9.365
_exptl_absorpt_correction_T_max 0.48
_exptl_absorpt_correction_T_min 0.46
_exptl_absorpt_correction_type multi-scan
_exptl_absorpt_process_details
;
Denzo/Scalepack (Otwinowski & Minor, 1996)
;
_exptl_crystal_colour Colorless
_exptl_crystal_density_diffrn 2.221
_exptl_crystal_density_method 'not measured'
_exptl_crystal_description Octahedron
_exptl_crystal_F_000 5984
_exptl_crystal_size_max 0.08
_exptl_crystal_size_mid 0.08
_exptl_crystal_size_min 0.08
_refine_diff_density_max 1.717
_refine_diff_density_min -1.22
_refine_diff_density_rms 0.223
_refine_ls_extinction_coef 0.00011(3)
_refine_ls_extinction_expression Fc^*^=kFc[1+0.001xFc^2^\l^3^/sin(2\q)]^-1/4^
_refine_ls_extinction_method SHELXL
_refine_ls_goodness_of_fit_ref 0.952
_refine_ls_matrix_type full
_refine_ls_number_parameters 203
_refine_ls_number_reflns 3655
_refine_ls_number_restraints 1
_refine_ls_restrained_S_all 0.956
_refine_ls_R_factor_all 0.1249
_refine_ls_R_factor_gt 0.0478
_refine_ls_shift/su_max 0.001
_refine_ls_shift/su_mean 0
_refine_ls_structure_factor_coef Fsqd
_refine_ls_weighting_details 'calc w=1/[\s^2^(Fo^2^)+(0.0277P)^2^+0.0000P] where P=(Fo^2^+2Fc^2^)/3'
_refine_ls_weighting_scheme calc
_refine_ls_wR_factor_gt 0.0894
_refine_ls_wR_factor_ref 0.111
_reflns_number_gt 2013
_reflns_number_total 3655
_reflns_threshold_expression >3\(I)
_cod_data_source_file b812629a.txt
_cod_data_source_block Th3F5[(C10H14)(CH2CO2)2]3(NO3)
_cod_original_sg_symbol_H-M 'P a-3'
_cod_database_code 7004780

loop_
_symmetry_equiv_pos_as_xyz
'x, y, z'
'-x+1/2, -y, z+1/2'
'-x, y+1/2, -z+1/2'
'x+1/2, -y+1/2, -z'
'z, x, y'
'z+1/2, -x+1/2, -y'
'-z+1/2, -x, y+1/2'
'-z, x+1/2, -y+1/2'
'y, z, x'
'-y, z+1/2, -x+1/2'
'y+1/2, -z+1/2, -x'
'-y+1/2, -z, x+1/2'
'-x, -y, -z'
'x-1/2, y, -z-1/2'
'x, -y-1/2, z-1/2'
'-x-1/2, y-1/2, z'
'-z, -x, -y'
'-z-1/2, x-1/2, y'
'z-1/2, x, -y-1/2'
'z, -x-1/2, y-1/2'
'-y, -z, -x'
'y, -z-1/2, x-1/2'
'-y-1/2, z-1/2, x'
'y-1/2, z, -x-1/2'

loop_
_atom_site_label
_atom_site_type_symbol
_atom_site_fract_x
_atom_site_fract_y
_atom_site_fract_z
_atom_site_U_iso_or_equiv
_atom_site_adp_type
_atom_site_occupancy
_atom_site_symmetry_multiplicity
_atom_site_calc_flag
_atom_site_refinement_flags
_atom_site_disorder_assembly
_atom_site_disorder_group
Th1 Th 0.955063(18) 0.093393(18) 0.087131(18) 0.02240(16) Uani 1 1 d . . .
F1 F 1.0623(5) 0.0623(5) 0.0623(5) 0.037(6) Uani 0.77(3) 3 d SP . .
F2 F 0.9760(3) -0.0177(3) 0.1026(4) 0.0260(16) Uani 0.727(11) 1 d P . .
F3 F 0.9133(3) 0.1805(3) 0.1648(4) 0.0260(16) Uani 0.746(11) 1 d P . .
O1 O 0.8694(3) 0.0543(3) 0.1516(3) 0.0282(18) Uani 1 1 d . . .
O2 O 0.8728(3) 0.1559(3) 0.0429(4) 0.0331(19) Uani 1 1 d . . .
O3 O 1.0044(4) 0.0917(3) 0.1907(3) 0.0345(19) Uani 1 1 d . . .
O4 O 1.0139(4) 0.1898(3) 0.0741(3) 0.035(2) Uani 1 1 d . . .
O5 O 0.8186(5) 0.2688(5) 0.1481(5) 0.088(4) Uani 1 1 d . . .
C1 C 0.7231(4) 0.0532(5) 0.1714(4) 0.022(2) Uani 1 1 d . . .
C2 C 1.0348(6) 0.2955(5) 0.1621(5) 0.038(3) Uani 1 1 d . . .
H2A H 0.9906 0.3031 0.1536 0.045 Uiso 1 1 calc R . .
H2B H 1.0406 0.2505 0.167 0.045 Uiso 1 1 calc R . .
C3 C 1.0740(5) 0.3184(5) 0.1061(5) 0.032(3) Uani 1 1 d . . .
C4 C 1.1418(6) 0.3032(6) 0.1208(5) 0.042(3) Uani 1 1 d . . .
H4A H 1.1681 0.317 0.0862 0.05 Uiso 1 1 calc R . .
H4B H 1.1465 0.258 0.1249 0.05 Uiso 1 1 calc R . .
C5 C 1.1637(6) 0.3348(6) 0.1813(6) 0.047(3) Uani 1 1 d . . .
H5 H 1.2079 0.3243 0.1892 0.057 Uiso 1 1 calc R . .
C6 C 1.1220(5) 0.3105(5) 0.2369(5) 0.033(3) Uani 1 1 d . . .
H6A H 1.1258 0.2652 0.2407 0.039 Uiso 1 1 calc R . .
H6B H 1.1356 0.3294 0.2761 0.039 Uiso 1 1 calc R . .
C7 C 0.7166(6) 0.0474(6) 0.1003(6) 0.048(3) Uani 1 1 d . . .
H7A H 0.708 0.004 0.0892 0.057 Uiso 1 1 calc R . .
H7B H 0.7557 0.0598 0.0803 0.057 Uiso 1 1 calc R . .
C8 C 1.0904(7) 0.4240(5) 0.1617(6) 0.048(4) Uani 1 1 d . . .
H8 H 1.0871 0.4698 0.1575 0.057 Uiso 1 1 calc R . .
C9 C 1.1565(6) 0.4051(6) 0.1757(6) 0.041(3) Uani 1 1 d . . .
H9A H 1.1698 0.4247 0.2147 0.05 Uiso 1 1 calc R . .
H9B H 1.1838 0.4203 0.1424 0.05 Uiso 1 1 calc R . .
C10 C 1.0669(7) 0.3910(6) 0.1014(6) 0.048(4) Uani 1 1 d . . .
H10A H 1.0906 0.4062 0.0655 0.058 Uiso 1 1 calc R . .
H10B H 1.0229 0.4014 0.0947 0.058 Uiso 1 1 calc R . .
C11 C 0.7766(5) 0.0100(5) 0.1975(5) 0.026(3) Uani 1 1 d . . .
H11A H 0.7889 0.0253 0.2387 0.031 Uiso 1 1 calc R . .
H11B H 0.7601 -0.0322 0.2027 0.031 Uiso 1 1 calc R . .
C12 C 0.8332(5) 0.0070(5) 0.1570(5) 0.024(2) Uani 1 1 d . . .
C13 C 1.0520(6) 0.2899(5) 0.0441(5) 0.037(3) Uani 1 1 d . . .
H13A H 1.0786 0.3056 0.0104 0.044 Uiso 1 1 calc R . .
H13B H 1.0094 0.304 0.0357 0.044 Uiso 1 1 calc R . .
C14 C 1.0532(5) 0.2180(5) 0.0430(5) 0.028(3) Uani 1 1 d . . .
N1 N 0.8146(6) 0.3146(6) 0.1854(6) 0.060(6) Uani 1 3 d S . .

loop_
_atom_site_aniso_label
_atom_site_aniso_U_11
_atom_site_aniso_U_22
_atom_site_aniso_U_33
_atom_site_aniso_U_23
_atom_site_aniso_U_13
_atom_site_aniso_U_12
Th1 0.0235(2) 0.0217(2) 0.0220(2) 0.00147(18) -0.00073(17) -0.00138(17)
F1 0.037(6) 0.037(6) 0.037(6) 0.029(5) 0.029(5) 0.029(5)
F2 0.023(3) 0.012(3) 0.042(4) -0.012(3) -0.005(3) -0.001(2)
F3 0.023(3) 0.012(3) 0.042(4) -0.012(3) -0.005(3) -0.001(2)
O1 0.024(4) 0.036(5) 0.024(4) 0.002(3) 0.004(3) -0.002(4)
O2 0.026(4) 0.034(5) 0.039(5) 0.005(4) 0.002(4) 0.007(4)
O3 0.043(5) 0.029(4) 0.032(4) -0.015(4) -0.014(4) 0.015(4)
O4 0.049(5) 0.026(4) 0.030(5) -0.012(4) 0.015(4) -0.007(4)
O5 0.090(8) 0.097(9) 0.076(8) -0.049(7) -0.025(6) 0.039(7)
C1 0.015(5) 0.034(6) 0.016(5) 0.009(5) 0.004(4) 0.010(5)
C2 0.053(8) 0.029(7) 0.032(7) -0.013(5) 0.004(6) -0.009(6)
C3 0.041(7) 0.026(6) 0.030(7) -0.010(5) 0.008(5) -0.012(5)
C4 0.041(8) 0.052(8) 0.031(7) 0.001(6) 0.005(6) -0.002(6)
C5 0.027(7) 0.063(9) 0.051(8) -0.009(7) 0.022(6) -0.016(6)
C6 0.028(6) 0.042(7) 0.027(6) -0.003(5) 0.002(5) -0.004(5)
C7 0.042(8) 0.058(9) 0.044(8) -0.001(7) 0.010(6) 0.017(7)
C8 0.080(10) 0.020(6) 0.042(8) -0.012(5) 0.028(7) -0.019(7)
C9 0.046(8) 0.040(7) 0.038(7) -0.005(6) -0.010(6) -0.022(6)
C10 0.077(10) 0.041(8) 0.028(7) 0.006(6) 0.009(7) 0.010(7)
C11 0.024(6) 0.031(6) 0.024(6) 0.007(5) 0.015(5) 0.007(5)
C12 0.021(6) 0.023(6) 0.027(6) 0.001(5) -0.006(5) 0.010(5)
C13 0.045(7) 0.038(7) 0.027(6) 0.002(5) 0.017(6) -0.008(6)
C14 0.036(7) 0.022(6) 0.025(6) 0.005(5) -0.003(6) -0.009(5)
N1 0.060(6) 0.060(6) 0.060(6) -0.023(8) -0.023(8) 0.023(8)

loop_
_atom_type_symbol
_atom_type_description
_atom_type_scat_dispersion_real
_atom_type_scat_dispersion_imag
_atom_type_scat_source
C C 0.0033 0.0016 'International Tables Vol C Tables 4.2.6.8 and 6.1.1.4'
H H 0 0 'International Tables Vol C Tables 4.2.6.8 and 6.1.1.4'
N N 0.0061 0.0033 'International Tables Vol C Tables 4.2.6.8 and 6.1.1.4'
O O 0.0106 0.006 'International Tables Vol C Tables 4.2.6.8 and 6.1.1.4'
F F 0.0171 0.0103 'International Tables Vol C Tables 4.2.6.8 and 6.1.1.4'
Th Th -7.24 8.8979 'International Tables Vol C Tables 4.2.6.8 and 6.1.1.4'

loop_
_geom_angle_atom_site_label_1
_geom_angle_atom_site_label_2
_geom_angle_atom_site_label_3
_geom_angle
_geom_angle_site_symmetry_1
_geom_angle_site_symmetry_3
_geom_angle_publ_flag
O2 Th1 O4 82.1(3) . . ?
O2 Th1 F2 74.2(3) . 17_665 ?
O4 Th1 F2 135.2(2) . 17_665 ?
O2 Th1 O1 82.1(3) . . ?
O4 Th1 O1 138.0(2) . . ?
F2 Th1 O1 75.9(2) 17_665 . ?
O2 Th1 F2 136.8(3) . . ?
O4 Th1 F2 138.3(3) . . ?
F2 Th1 F2 65.3(2) 17_665 . ?
O1 Th1 F2 74.2(3) . . ?
O2 Th1 F1 138.8(2) . . ?
O4 Th1 F1 73.7(3) . . ?
F2 Th1 F1 100.2(4) 17_665 . ?
O1 Th1 F1 137.18(18) . . ?
F2 Th1 F1 66.0(3) . . ?
O2 Th1 O3 132.7(2) . . ?
O4 Th1 O3 83.9(3) . . ?
F2 Th1 O3 139.4(2) 17_665 . ?
O1 Th1 O3 78.9(3) . . ?
F2 Th1 O3 77.6(2) . . ?
F1 Th1 O3 77.8(3) . . ?
O2 Th1 F2 75.4(3) . 9_654 ?
O4 Th1 F2 72.5(2) . 9_654 ?
F2 Th1 F2 65.1(3) 17_665 9_654 ?
O1 Th1 F2 138.8(2) . 9_654 ?
F2 Th1 F2 99.5(4) . 9_654 ?
F1 Th1 F2 65.8(3) . 9_654 ?
O3 Th1 F2 140.6(2) . 9_654 ?
O2 Th1 F3 67.0(2) . . ?
O4 Th1 F3 69.5(2) . . ?
F2 Th1 F3 129.8(3) 17_665 . ?
O1 Th1 F3 68.5(2) . . ?
F2 Th1 F3 131.4(2) . . ?
F1 Th1 F3 130.0(4) . . ?
O3 Th1 F3 65.7(2) . . ?
F2 Th1 F3 129.1(3) 9_654 . ?
O2 Th1 Th1 156.95(18) . 5_645 ?
O4 Th1 Th1 105.02(19) . 5_645 ?
F2 Th1 Th1 85.93(19) 17_665 5_645 ?
O1 Th1 Th1 104.61(17) . 5_645 ?
F2 Th1 Th1 33.41(18) . 5_645 ?
F1 Th1 Th1 33.24(16) . 5_645 ?
O3 Th1 Th1 70.32(16) . 5_645 ?
F2 Th1 Th1 85.75(19) 9_654 5_645 ?
F3 Th1 Th1 136.05(16) . 5_645 ?
O2 Th1 Th1 106.01(18) . 9_654 ?
O4 Th1 Th1 64.82(17) . 9_654 ?
F2 Th1 Th1 85.71(19) 17_665 9_654 ?
O1 Th1 Th1 157.14(17) . 9_654 ?
F2 Th1 Th1 85.94(19) . 9_654 ?
F1 Th1 Th1 33.24(16) . 9_654 ?
O3 Th1 Th1 108.17(18) . 9_654 ?
F2 Th1 Th1 33.17(17) 9_654 9_654 ?
F3 Th1 Th1 134.36(16) . 9_654 ?
Th1 Th1 Th1 60 5_645 9_654 ?
O2 Th1 Th1 66.97(18) . 17_665 ?
O4 Th1 Th1 102.76(17) . 17_665 ?
F2 Th1 Th1 32.82(17) 17_665 17_665 ?
O1 Th1 Th1 106.29(17) . 17_665 ?
F2 Th1 Th1 85.51(19) . 17_665 ?
F1 Th1 Th1 86.2(3) . 17_665 ?
O3 Th1 Th1 160.30(16) . 17_665 ?
F2 Th1 Th1 32.90(16) 9_654 17_665 ?
F3 Th1 Th1 133.95(16) . 17_665 ?
Th1 Th1 Th1 90 5_645 17_665 ?
Th1 Th1 Th1 60.046(6) 9_654 17_665 ?
Th1 F1 Th1 113.5(3) 5_645 9_654 ?
Th1 F1 Th1 113.5(3) 5_645 . ?
Th1 F1 Th1 113.5(3) 9_654 . ?
Th1 F2 Th1 114.4(3) 21_656 . ?
Th1 F2 Th1 113.9(3) 21_656 5_645 ?
Th1 F2 Th1 113.4(3) . 5_645 ?
C12 O1 Th1 140.9(7) . . ?
C12 O2 Th1 143.5(7) 17_665 . ?
C14 O3 Th1 133.3(6) 5_645 . ?
C14 O4 Th1 146.2(7) . . ?
C7 C1 C2 111.1(9) . 19_646 ?
C7 C1 C6 110.0(9) . 19_646 ?
C2 C1 C6 106.9(9) 19_646 19_646 ?
C7 C1 C11 111.8(8) . . ?
C2 C1 C11 107.7(8) 19_646 . ?
C6 C1 C11 109.2(8) 19_646 . ?
C1 C2 C3 111.9(9) 22_665 . ?
C4 C3 C13 112.8(10) . . ?
C4 C3 C2 106.9(10) . . ?
C13 C3 C2 112.2(9) . . ?
C4 C3 C10 108.7(10) . . ?
C13 C3 C10 108.0(10) . . ?
C2 C3 C10 108.2(9) . . ?
C3 C4 C5 111.9(10) . . ?
C9 C5 C4 109.8(11) . . ?
C9 C5 C6 109.3(10) . . ?
C4 C5 C6 108.5(9) . . ?
C1 C6 C5 108.1(9) 22_665 . ?
C1 C7 C8 110.3(9) . 19_646 ?
C9 C8 C10 110.4(10) . . ?
C9 C8 C7 108.2(11) . 22_665 ?
C10 C8 C7 106.1(10) . 22_665 ?
C8 C9 C5 112.2(10) . . ?
C8 C10 C3 111.4(10) . . ?
C12 C11 C1 114.2(8) . . ?
O2 C12 O1 120.6(10) 21_656 . ?
O2 C12 C11 118.7(10) 21_656 . ?
O1 C12 C11 120.7(9) . . ?
C3 C13 C14 113.9(10) . . ?
O4 C14 O3 123.7(9) . 9_654 ?
O4 C14 C13 118.1(10) . . ?
O3 C14 C13 117.9(9) 9_654 . ?
O5 N1 O5 119.81(19) 11_556 . ?
O5 N1 O5 119.81(19) 11_556 8_645 ?
O5 N1 O5 119.81(19) . 8_645 ?

loop_
_geom_bond_atom_site_label_1
_geom_bond_atom_site_label_2
_geom_bond_distance
_geom_bond_site_symmetry_2
_geom_bond_publ_flag
Th1 O2 2.386(7) . ?
Th1 O4 2.415(7) . ?
Th1 F2 2.418(7) 17_665 ?
Th1 O1 2.424(7) . ?
Th1 F2 2.424(7) . ?
Th1 F1 2.430(4) . ?
Th1 O3 2.438(7) . ?
Th1 F2 2.440(7) 9_654 ?
Th1 F3 2.634(7) . ?
Th1 Th1 4.0657(8) 5_645 ?
Th1 Th1 4.0657(8) 9_654 ?
Th1 Th1 4.0713(8) 17_665 ?
F1 Th1 2.430(4) 5_645 ?
F1 Th1 2.430(4) 9_654 ?
F2 Th1 2.418(7) 21_656 ?
F2 Th1 2.440(7) 5_645 ?
O1 C12 1.272(12) . ?
O2 C12 1.259(12) 17_665 ?
O3 C14 1.295(12) 5_645 ?
O4 C14 1.223(12) . ?
O5 N1 1.257(10) . ?
C1 C7 1.521(14) . ?
C1 C2 1.525(13) 19_646 ?
C1 C6 1.539(14) 19_646 ?
C1 C11 1.562(13) . ?
C2 C1 1.525(13) 22_665 ?
C2 C3 1.532(15) . ?
C3 C4 1.508(16) . ?
C3 C13 1.524(15) . ?
C3 C10 1.552(16) . ?
C4 C5 1.523(16) . ?
C5 C9 1.505(17) . ?
C5 C6 1.565(14) . ?
C6 C1 1.539(14) 22_665 ?
C7 C8 1.568(16) 19_646 ?
C8 C9 1.490(18) . ?
C8 C10 1.544(17) . ?
C8 C7 1.568(16) 22_665 ?
C11 C12 1.479(13) . ?
C12 O2 1.259(12) 21_656 ?
C13 C14 1.529(15) . ?
C14 O3 1.295(12) 9_654 ?
N1 O5 1.257(10) 11_556 ?
N1 O5 1.257(10) 8_645 ?
